data_4027589
loop_
_publ_author_name
'Michael A. Terzidis'
'Tryfon Zarganes-Tzitzikas'
'Constantinos Tsimenidis'
'Julia Stephanidou-Stephanatou'
'Constantinos A. Tsoleridis'
'George E. Kostakis'

_publ_section_title
;
 One-Pot Five-Component Synthesis of Spirocyclopenta[b]chromene
 Derivatives and Their Acid-Catalyzed Rearrangement
;
_journal_name_full 'Journal of Organic Chemistry'
_journal_page_first 9018
_journal_page_last 9028
_journal_paper_doi 10.1021/jo3014947
_journal_volume 77
_journal_year 2012
_chemical_formula_sum 'C32 H34 Cl N3 O10'
_chemical_formula_weight 656.07
_chemical_name_systematic
; 
 ? 
;
_space_group_IT_number 61
_symmetry_cell_setting orthorhombic
_symmetry_space_group_name_Hall '-P 2ac 2ab'
_symmetry_space_group_name_H-M 'P b c a'
_atom_sites_solution_hydrogens geom
_atom_sites_solution_primary direct
_atom_sites_solution_secondary difmap
_audit_creation_method SHELXL-97
_cell_angle_alpha 90.00
_cell_angle_beta 90.00
_cell_angle_gamma 90.00
_cell_formula_units_Z 8
_cell_length_a 18.019(4)
_cell_length_b 15.495(3)
_cell_length_c 23.592(5)
_cell_measurement_reflns_used 20494
_cell_measurement_temperature 180(2)
_cell_measurement_theta_max 24.61
_cell_measurement_theta_min 1.31
_cell_volume 6587(2)
_computing_cell_refinement 'STOE X-AREA'
_computing_data_collection 'STOE X-AREA'
_computing_data_reduction 'STOE X-RED'
_computing_structure_refinement 'SHELXL-97 (Sheldrick, 1997)'
_computing_structure_solution 'SHELXS-97 (Sheldrick, 1990)'
_diffrn_ambient_temperature 180(2)
_diffrn_detector 'image plate ( 34 cm diameter )'
_diffrn_detector_type STOE
_diffrn_measured_fraction_theta_full 0.998
_diffrn_measured_fraction_theta_max 0.998
_diffrn_measurement_device '2-circle goniometer'
_diffrn_measurement_device_type 'STOE IPDS 2'
_diffrn_radiation_monochromator graphite
_diffrn_radiation_source 'fine-focus sealed tube'
_diffrn_radiation_type MoK\a
_diffrn_radiation_wavelength 0.71073
_diffrn_reflns_av_R_equivalents 0.0734
_diffrn_reflns_av_sigmaI/netI 0.0523
_diffrn_reflns_limit_h_max 21
_diffrn_reflns_limit_h_min -21
_diffrn_reflns_limit_k_max 18
_diffrn_reflns_limit_k_min -16
_diffrn_reflns_limit_l_max 28
_diffrn_reflns_limit_l_min -28
_diffrn_reflns_number 34767
_diffrn_reflns_theta_full 25.00
_diffrn_reflns_theta_max 25.00
_diffrn_reflns_theta_min 1.94
_exptl_absorpt_coefficient_mu 0.176
_exptl_absorpt_correction_type none
_exptl_crystal_colour yellow
_exptl_crystal_density_diffrn 1.323
_exptl_crystal_description block
_exptl_crystal_F_000 2752
_exptl_crystal_size_max 0.34
_exptl_crystal_size_mid 0.30
_exptl_crystal_size_min 0.18
_refine_diff_density_max 1.127
_refine_diff_density_min -0.458
_refine_diff_density_rms 0.107
_refine_ls_extinction_coef 0.0020(2)
_refine_ls_extinction_expression Fc^*^=kFc[1+0.001xFc^2^\l^3^/sin(2\q)]^-1/4^
_refine_ls_extinction_method SHELXL
_refine_ls_goodness_of_fit_ref 1.111
_refine_ls_hydrogen_treatment constr
_refine_ls_matrix_type full
_refine_ls_number_parameters 426
_refine_ls_number_reflns 5792
_refine_ls_number_restraints 0
_refine_ls_restrained_S_all 1.111
_refine_ls_R_factor_all 0.1753
_refine_ls_R_factor_gt 0.1529
_refine_ls_shift/su_max 0.015
_refine_ls_shift/su_mean 0.000
_refine_ls_structure_factor_coef Fsqd
_refine_ls_weighting_details 'calc w=1/[\s^2^(Fo^2^)+(0.0261P)^2^+90.1831P] where P=(Fo^2^+2Fc^2^)/3'
_refine_ls_weighting_scheme calc
_refine_ls_wR_factor_gt 0.3297
_refine_ls_wR_factor_ref 0.3380
_reflns_number_gt 4243
_reflns_number_total 5792
_reflns_threshold_expression >2sigma(I)
_cod_data_source_file jo3014947_si_004.cif
_cod_data_source_block pbca
_cod_database_code 4027589

loop_
_symmetry_equiv_pos_as_xyz
'x, y, z'
'-x+1/2, -y, z+1/2'
'x+1/2, -y+1/2, -z'
'-x, y+1/2, -z+1/2'
'-x, -y, -z'
'x-1/2, y, -z-1/2'
'-x-1/2, y-1/2, z'
'x, -y-1/2, z-1/2'

loop_
_atom_site_label
_atom_site_type_symbol
_atom_site_fract_x
_atom_site_fract_y
_atom_site_fract_z
_atom_site_U_iso_or_equiv
_atom_site_adp_type
_atom_site_occupancy
_atom_site_symmetry_multiplicity
_atom_site_calc_flag
_atom_site_refinement_flags
C1 C 0.0991(5) 0.5401(6) 0.9489(4) 0.043(2) Uani 1 1 d .
H1 H 0.0913 0.5778 0.9801 0.051 Uiso 1 1 calc R
C2 C 0.1051(5) 0.4521(6) 0.9570(3) 0.039(2) Uani 1 1 d .
C3 C 0.1140(5) 0.3943(6) 0.9131(4) 0.048(2) Uani 1 1 d .
H3 H 0.1182 0.3342 0.9203 0.057 Uiso 1 1 calc R
C4 C 0.1167(6) 0.4263(6) 0.8582(4) 0.053(3) Uani 1 1 d .
H4 H 0.1223 0.3882 0.8270 0.064 Uiso 1 1 calc R
C5 C 0.1111(7) 0.5151(6) 0.8496(4) 0.058(3) Uani 1 1 d .
C6 C 0.1047(5) 0.5720(5) 0.8937(4) 0.042(2) Uani 1 1 d .
C8 C 0.1531(6) 0.6891(6) 0.8320(4) 0.045(2) Uani 1 1 d .
C9 C 0.1561(7) 0.6198(6) 0.7841(4) 0.059(3) Uani 1 1 d .
H9 H 0.2086 0.6013 0.7776 0.071 Uiso 1 1 calc R
C10 C 0.1278(7) 0.6659(7) 0.7341(4) 0.062(3) Uani 1 1 d .
C11 C 0.1123(8) 0.6226(8) 0.6785(5) 0.070(3) Uani 1 1 d .
C12 C 0.1480(10) 0.5098(10) 0.6178(6) 0.123(7) Uani 1 1 d .
H12A H 0.1061 0.4696 0.6204 0.185 Uiso 1 1 calc R
H12B H 0.1934 0.4778 0.6088 0.185 Uiso 1 1 calc R
H12C H 0.1382 0.5523 0.5880 0.185 Uiso 1 1 calc R
C13 C 0.1164(7) 0.7508(7) 0.7420(4) 0.061(3) Uani 1 1 d .
C14 C 0.1362(6) 0.7751(6) 0.8019(4) 0.053(3) Uani 1 1 d .
C15 C 0.0857(9) 0.8084(8) 0.6965(5) 0.074(4) Uani 1 1 d .
C16 C 0.1008(11) 0.8688(10) 0.6072(5) 0.123(7) Uani 1 1 d .
H16A H 0.0648 0.8321 0.5874 0.184 Uiso 1 1 calc R
H16B H 0.1400 0.8862 0.5808 0.184 Uiso 1 1 calc R
H16C H 0.0756 0.9202 0.6219 0.184 Uiso 1 1 calc R
C17 C 0.1282(8) 0.9334(6) 0.8163(5) 0.074(4) Uani 1 1 d .
C18 C 0.1644(7) 0.9810(7) 0.8682(6) 0.079(4) Uani 1 1 d .
H18A H 0.1375 0.9660 0.9029 0.119 Uiso 1 1 calc R
H18B H 0.1620 1.0435 0.8622 0.119 Uiso 1 1 calc R
H18C H 0.2164 0.9632 0.8718 0.119 Uiso 1 1 calc R
C19 C 0.0498(7) 0.9569(8) 0.8121(6) 0.081(4) Uani 1 1 d .
H19A H 0.0262 0.9230 0.7820 0.122 Uiso 1 1 calc R
H19B H 0.0455 1.0185 0.8033 0.122 Uiso 1 1 calc R
H19C H 0.0250 0.9450 0.8483 0.122 Uiso 1 1 calc R
C20 C 0.1760(8) 0.9583(7) 0.7645(5) 0.084(4) Uani 1 1 d .
H20A H 0.2283 0.9463 0.7727 0.126 Uiso 1 1 calc R
H20B H 0.1698 1.0199 0.7565 0.126 Uiso 1 1 calc R
H20C H 0.1603 0.9245 0.7315 0.126 Uiso 1 1 calc R
C21 C 0.2273(6) 0.6995(6) 0.8551(4) 0.048(2) Uani 1 1 d .
C22 C 0.0947(5) 0.6660(5) 0.8785(3) 0.040(2) Uani 1 1 d .
C23 C 0.0884(5) 0.7300(5) 0.9264(3) 0.042(2) Uani 1 1 d .
C24 C 0.1474(6) 0.7534(7) 0.9675(4) 0.052(2) Uani 1 1 d .
C25 C 0.2601(10) 0.7128(13) 1.0162(6) 0.138(7) Uani 1 1 d .
H25A H 0.2964 0.7484 0.9959 0.207 Uiso 1 1 calc R
H25B H 0.2835 0.6587 1.0279 0.207 Uiso 1 1 calc R
H25C H 0.2424 0.7440 1.0497 0.207 Uiso 1 1 calc R
C26 C 0.0233(6) 0.7667(5) 0.9259(4) 0.043(2) Uani 1 1 d .
C28 C -0.0208(6) 0.7337(5) 0.8777(3) 0.044(2) Uani 1 1 d .
C29 C -0.1299(6) 0.7228(7) 0.8162(4) 0.058(3) Uani 1 1 d .
C30 C -0.0852(7) 0.6919(8) 0.7654(4) 0.073(4) Uani 1 1 d .
H30A H -0.0570 0.6402 0.7758 0.110 Uiso 1 1 calc R
H30B H -0.0508 0.7375 0.7535 0.110 Uiso 1 1 calc R
H30C H -0.1189 0.6781 0.7341 0.110 Uiso 1 1 calc R
C31 C -0.1774(6) 0.6531(9) 0.8400(5) 0.080(4) Uani 1 1 d .
H31A H -0.1469 0.6022 0.8480 0.120 Uiso 1 1 calc R
H31B H -0.2161 0.6379 0.8125 0.120 Uiso 1 1 calc R
H31C H -0.2007 0.6732 0.8752 0.120 Uiso 1 1 calc R
C32 C -0.1756(9) 0.7989(10) 0.7976(6) 0.113(6) Uani 1 1 d .
H32A H -0.2053 0.7829 0.7644 0.170 Uiso 1 1 calc R
H32B H -0.1427 0.8470 0.7878 0.170 Uiso 1 1 calc R
H32C H -0.2087 0.8165 0.8285 0.170 Uiso 1 1 calc R
C33 C -0.0072(5) 0.8358(6) 0.9633(4) 0.045(2) Uani 1 1 d .
C34 C -0.0539(8) 0.8705(8) 1.0524(4) 0.077(4) Uani 1 1 d .
H34A H -0.0160 0.9140 1.0608 0.115 Uiso 1 1 calc R
H34B H -0.0695 0.8423 1.0876 0.115 Uiso 1 1 calc R
H34C H -0.0968 0.8984 1.0346 0.115 Uiso 1 1 calc R
N1 N 0.2892(6) 0.7091(5) 0.8685(4) 0.058(2) Uani 1 1 d .
N2 N 0.1404(5) 0.8419(5) 0.8315(3) 0.056(2) Uani 1 1 d .
N3 N -0.0840(5) 0.7571(5) 0.8645(3) 0.049(2) Uani 1 1 d .
O1 O 0.1101(5) 0.5457(4) 0.7943(3) 0.062(2) Uani 1 1 d .
O2 O 0.1573(5) 0.5548(6) 0.6727(3) 0.079(3) Uani 1 1 d .
O3 O 0.0703(8) 0.6477(7) 0.6445(4) 0.128(5) Uani 1 1 d .
O4 O 0.1337(5) 0.8204(5) 0.6545(3) 0.077(2) Uani 1 1 d .
O5 O 0.0241(6) 0.8379(7) 0.6979(4) 0.099(3) Uani 1 1 d .
O6 O 0.0234(4) 0.6740(4) 0.8500(2) 0.0446(15) Uani 1 1 d .
O7 O 0.1966(4) 0.6939(5) 0.9784(3) 0.0616(19) Uani 1 1 d .
O8 O 0.1480(5) 0.8248(6) 0.9913(4) 0.093(3) Uani 1 1 d .
O9 O -0.0231(4) 0.8058(4) 1.0137(3) 0.0537(18) Uani 1 1 d .
O10 O -0.0188(6) 0.9068(5) 0.9491(3) 0.093(3) Uani 1 1 d .
Cl1 Cl 0.09864(16) 0.41214(16) 1.02584(10) 0.0583(7) Uani 1 1 d .

loop_
_atom_site_aniso_label
_atom_site_aniso_U_11
_atom_site_aniso_U_22
_atom_site_aniso_U_33
_atom_site_aniso_U_23
_atom_site_aniso_U_13
_atom_site_aniso_U_12
C1 0.050(6) 0.043(5) 0.035(4) 0.000(4) 0.006(4) 0.003(4)
C2 0.039(5) 0.042(5) 0.036(4) 0.007(4) 0.001(4) -0.002(4)
C3 0.043(6) 0.038(5) 0.061(6) 0.008(4) 0.012(5) 0.004(4)
C4 0.074(7) 0.037(5) 0.049(6) -0.003(4) 0.022(5) -0.007(5)
C5 0.094(9) 0.040(5) 0.040(5) 0.004(4) 0.025(5) -0.001(5)
C6 0.055(6) 0.033(5) 0.038(5) 0.002(4) 0.018(4) -0.004(4)
C8 0.056(6) 0.036(5) 0.044(5) 0.000(4) 0.009(4) 0.000(4)
C9 0.094(8) 0.040(5) 0.044(5) -0.001(4) 0.031(6) 0.000(5)
C10 0.089(8) 0.053(6) 0.043(5) 0.003(5) 0.017(5) -0.007(6)
C11 0.101(10) 0.063(7) 0.046(6) 0.005(6) 0.029(7) -0.011(7)
C12 0.174(17) 0.121(13) 0.075(9) -0.056(9) 0.039(11) -0.042(12)
C13 0.086(8) 0.051(6) 0.047(6) 0.014(5) 0.024(6) -0.002(6)
C14 0.072(7) 0.039(5) 0.048(5) 0.011(4) 0.030(5) 0.005(5)
C15 0.097(10) 0.064(7) 0.059(7) 0.015(6) 0.025(7) 0.006(7)
C16 0.198(19) 0.111(12) 0.060(8) 0.043(8) 0.034(10) 0.010(13)
C17 0.113(11) 0.024(5) 0.083(8) 0.010(5) 0.050(8) 0.001(6)
C18 0.094(10) 0.043(6) 0.100(10) -0.010(6) 0.034(8) -0.002(6)
C19 0.077(9) 0.070(8) 0.096(9) 0.032(7) 0.039(7) 0.022(7)
C20 0.123(11) 0.050(6) 0.079(8) 0.018(6) 0.058(8) -0.014(7)
C21 0.060(7) 0.036(5) 0.047(5) -0.008(4) 0.023(5) -0.015(5)
C22 0.052(6) 0.036(5) 0.033(4) 0.003(4) 0.007(4) 0.003(4)
C23 0.057(6) 0.036(5) 0.033(4) 0.000(4) 0.015(4) -0.004(4)
C24 0.053(6) 0.050(6) 0.053(6) -0.002(5) 0.011(5) -0.008(5)
C25 0.134(15) 0.19(2) 0.086(10) -0.017(12) -0.038(11) -0.055(14)
C26 0.068(7) 0.029(4) 0.034(4) 0.003(4) 0.006(4) 0.001(4)
C28 0.072(7) 0.035(5) 0.024(4) 0.000(4) 0.005(4) 0.008(5)
C29 0.076(7) 0.062(6) 0.037(5) -0.006(5) -0.011(5) 0.025(6)
C30 0.096(9) 0.091(9) 0.033(5) -0.010(5) 0.000(6) -0.022(8)
C31 0.052(7) 0.127(12) 0.061(7) -0.007(7) -0.006(6) -0.031(8)
C32 0.148(14) 0.114(12) 0.078(9) -0.010(8) -0.045(10) 0.070(11)
C33 0.054(6) 0.049(6) 0.033(5) -0.008(4) -0.004(4) -0.001(5)
C34 0.108(10) 0.074(8) 0.048(6) -0.014(6) 0.038(7) 0.003(7)
N1 0.073(7) 0.044(5) 0.056(5) -0.004(4) 0.018(5) -0.010(5)
N2 0.076(6) 0.040(4) 0.052(5) 0.005(4) 0.026(4) 0.010(4)
N3 0.066(6) 0.046(4) 0.034(4) 0.001(3) -0.001(4) 0.014(4)
O1 0.111(6) 0.039(4) 0.035(3) 0.000(3) 0.009(4) -0.011(4)
O2 0.096(6) 0.083(6) 0.057(5) -0.030(4) 0.036(4) -0.031(5)
O3 0.240(15) 0.091(7) 0.054(5) 0.009(5) -0.022(8) 0.008(9)
O4 0.102(6) 0.079(5) 0.050(4) 0.022(4) 0.016(4) 0.003(5)
O5 0.102(8) 0.111(8) 0.083(6) 0.046(6) 0.011(6) 0.001(7)
O6 0.063(4) 0.040(3) 0.031(3) -0.004(3) 0.003(3) 0.009(3)
O7 0.076(5) 0.064(4) 0.045(4) -0.004(3) -0.013(4) -0.009(4)
O8 0.069(5) 0.072(6) 0.139(8) -0.050(6) 0.006(5) -0.011(5)
O9 0.072(5) 0.053(4) 0.036(3) -0.007(3) 0.013(3) 0.002(4)
O10 0.178(10) 0.054(5) 0.046(4) -0.001(4) 0.016(5) 0.041(6)
Cl1 0.0740(17) 0.0552(14) 0.0457(13) 0.0158(11) 0.0064(13) 0.0026(13)

loop_
_atom_type_symbol
_atom_type_description
_atom_type_scat_dispersion_real
_atom_type_scat_dispersion_imag
_atom_type_scat_source
C C 0.0033 0.0016 'International Tables Vol C Tables 4.2.6.8 and 6.1.1.4'
H H 0.0000 0.0000 'International Tables Vol C Tables 4.2.6.8 and 6.1.1.4'
N N 0.0061 0.0033 'International Tables Vol C Tables 4.2.6.8 and 6.1.1.4'
O O 0.0106 0.0060 'International Tables Vol C Tables 4.2.6.8 and 6.1.1.4'
Cl Cl 0.1484 0.1585 'International Tables Vol C Tables 4.2.6.8 and 6.1.1.4'

loop_
_geom_angle_atom_site_label_1
_geom_angle_atom_site_label_2
_geom_angle_atom_site_label_3
_geom_angle
C2 C1 C6 118.2(8)
C3 C2 C1 123.2(8)
C3 C2 Cl1 118.5(7)
C1 C2 Cl1 118.3(7)
C2 C3 C4 118.2(8)
C3 C4 C5 119.1(9)
C6 C5 O1 119.6(8)
C6 C5 C4 122.1(9)
O1 C5 C4 118.3(8)
C5 C6 C1 119.1(8)
C5 C6 C22 116.8(8)
C1 C6 C22 123.7(8)
C21 C8 C14 104.9(8)
C21 C8 C9 108.4(8)
C14 C8 C9 105.6(7)
C21 C8 C22 112.5(8)
C14 C8 C22 112.9(7)
C9 C8 C22 112.0(8)
O1 C9 C10 108.7(10)
O1 C9 C8 114.2(7)
C10 C9 C8 103.6(8)
C13 C10 C9 114.7(9)
C13 C10 C11 122.0(11)
C9 C10 C11 123.3(10)
O3 C11 O2 125.9(12)
O3 C11 C10 124.9(13)
O2 C11 C10 109.1(12)
C10 C13 C15 122.7(11)
C10 C13 C14 109.8(9)
C15 C13 C14 127.5(10)
N2 C14 C13 138.2(9)
N2 C14 C8 116.5(9)
C13 C14 C8 105.3(8)
O5 C15 O4 124.7(12)
O5 C15 C13 123.2(11)
O4 C15 C13 112.1(11)
C19 C17 N2 113.5(10)
C19 C17 C20 115.1(11)
N2 C17 C20 110.5(9)
C19 C17 C18 109.7(10)
N2 C17 C18 101.5(10)
C20 C17 C18 105.5(10)
N1 C21 C8 173.7(10)
O6 C22 C23 103.0(7)
O6 C22 C6 107.2(7)
C23 C22 C6 117.8(7)
O6 C22 C8 104.5(7)
C23 C22 C8 115.2(7)
C6 C22 C8 107.9(7)
C26 C23 C24 123.0(8)
C26 C23 C22 110.4(8)
C24 C23 C22 126.6(9)
O8 C24 O7 122.4(10)
O8 C24 C23 121.3(10)
O7 C24 C23 116.3(9)
C23 C26 C28 109.9(8)
C23 C26 C33 129.7(9)
C28 C26 C33 120.4(9)
N3 C28 O6 127.4(8)
N3 C28 C26 126.0(8)
O6 C28 C26 106.6(8)
C31 C29 C32 111.4(12)
C31 C29 N3 106.7(8)
C32 C29 N3 104.2(9)
C31 C29 C30 111.9(10)
C32 C29 C30 107.9(10)
N3 C29 C30 114.6(9)
O10 C33 O9 123.8(9)
O10 C33 C26 124.8(9)
O9 C33 C26 111.3(8)
C14 N2 C17 130.4(9)
C28 N3 C29 126.5(8)
C5 O1 C9 114.9(8)
C11 O2 C12 113.0(12)
C15 O4 C16 112.1(11)
C28 O6 C22 110.1(7)
C24 O7 C25 120.2(11)
C33 O9 C34 114.0(8)

loop_
_geom_bond_atom_site_label_1
_geom_bond_atom_site_label_2
_geom_bond_distance
C1 C2 1.380(12)
C1 C6 1.396(12)
C2 C3 1.377(12)
C2 Cl1 1.743(8)
C3 C4 1.388(13)
C4 C5 1.394(13)
C5 C6 1.369(12)
C5 O1 1.389(11)
C6 C22 1.510(12)
C8 C21 1.453(15)
C8 C14 1.541(12)
C8 C9 1.560(12)
C8 C22 1.562(12)
C9 O1 1.437(12)
C9 C10 1.471(14)
C10 C13 1.346(14)
C10 C11 1.500(15)
C11 O3 1.169(16)
C11 O2 1.334(15)
C12 O2 1.480(13)
C13 C15 1.501(16)
C13 C14 1.506(15)
C14 N2 1.252(12)
C15 O5 1.200(15)
C15 O4 1.329(13)
C16 O4 1.468(15)
C17 C19 1.463(17)
C17 N2 1.478(12)
C17 C20 1.544(14)
C17 C18 1.572(18)
C21 N1 1.168(13)
C22 O6 1.456(11)
C22 C23 1.506(11)
C23 C26 1.303(13)
C23 C24 1.486(14)
C24 O8 1.241(12)
C24 O7 1.305(12)
C25 O7 1.480(15)
C26 C28 1.477(13)
C26 C33 1.494(12)
C28 N3 1.235(12)
C28 O6 1.384(10)
C29 C31 1.488(16)
C29 C32 1.503(15)
C29 N3 1.505(12)
C29 C30 1.523(14)
C33 O10 1.168(11)
C33 O9 1.309(11)
C34 O9 1.464(11)
